data_7223649
loop_
_publ_author_name
'Yao, Peng-Fei'
'Liu, Han-Fu'
'Huang, Fu-Ping'
'Feng, Fang-lin'
'Qin, Xiao-Huan'
'Huang, Mei-Li'
'Yu, Qing'
'Bian, He-Dong'

_publ_section_title
;
 A family of Zn(ii)/Cd(ii) halide systems incorporating
 5,5&#x2032;-di(pyridin-2-yl)-3,3&#x2032;-bi(1,2,4-triazole)
;
_journal_issue 6
_journal_name_full CrystEngComm
_journal_page_first 938
_journal_paper_doi 10.1039/C5CE02236C
_journal_volume 18
_journal_year 2016
_chemical_formula_moiety 'C14 H10 Br2 Cd2 N8 O'
_chemical_formula_sum 'C14 H10 Br2 Cd2 N8 O'
_chemical_formula_weight 690.92
_chemical_name_systematic
;
 ? 
;
_space_group_crystal_system monoclinic
_space_group_IT_number 14
_space_group_name_Hall '-P 2ybc'
_space_group_name_H-M_alt 'P 1 21/c 1'
_symmetry_space_group_name_Hall '-P 2ybc'
_symmetry_space_group_name_H-M 'P 1 21/c 1'
_atom_sites_solution_hydrogens geom
_atom_sites_solution_primary direct
_atom_sites_solution_secondary difmap
_audit_creation_date 2015-09-28
_audit_creation_method
;
  Olex2 1.2-ac2
  (compiled 2012.03.06 svn.r2239, GUI svn.r4109)
;
_audit_update_record
;
2015-11-17 deposited with the CCDC.
2015-12-30 downloaded from the CCDC.
;
_cell_angle_alpha 90.00
_cell_angle_beta 94.921(16)
_cell_angle_gamma 90.00
_cell_formula_units_Z 4
_cell_length_a 13.269(2)
_cell_length_b 15.3212(14)
_cell_length_c 9.0739(11)
_cell_measurement_reflns_used 911
_cell_measurement_temperature 293(2)
_cell_measurement_theta_max 28.8536
_cell_measurement_theta_min 2.9305
_cell_volume 1837.9(4)
_computing_cell_refinement
;
CrysAlisPro, Agilent Technologies,
Version 1.171.35.21 (release 20-01-2012 CrysAlis171 .NET)
(compiled Jan 23 2012,18:06:46)
;
_computing_data_collection
;
CrysAlisPro, Agilent Technologies,
Version 1.171.35.21 (release 20-01-2012 CrysAlis171 .NET)
(compiled Jan 23 2012,18:06:46)
;
_computing_data_reduction
;
CrysAlisPro, Agilent Technologies,
Version 1.171.35.21 (release 20-01-2012 CrysAlis171 .NET)
(compiled Jan 23 2012,18:06:46)
;
_computing_molecular_graphics
;
O. V. Dolomanov, L. J. Bourhis, R. J. Gildea, J. A. K. Howard and H. Puschmann,
OLEX2: a complete structure solution, refinement and analysis program.
J. Appl. Cryst. (2009). 42, 339-341.
;
_computing_publication_material
;
O. V. Dolomanov, L. J. Bourhis, R. J. Gildea, J. A. K. Howard and H. Puschmann,
OLEX2: a complete structure solution, refinement and analysis program.
J. Appl. Cryst. (2009). 42, 339-341.
;
_computing_structure_refinement
;
XL, G.M. Sheldrick, Acta Cryst.
(2008). A64, 112-122
;
_computing_structure_solution
;
XS, G.M. Sheldrick, Acta Cryst.
(2008). A64, 112-122
;
_diffrn_ambient_temperature 293(2)
_diffrn_detector_area_resol_mean 15.9784
_diffrn_measured_fraction_theta_full 0.997
_diffrn_measured_fraction_theta_max 0.997
_diffrn_measurement_details
;
  1 omega  -73.00  -42.00   1.0000   17.2900
omega____ theta____ kappa____ phi______ frames
    -      -16.8791 -178.0000  -30.0000 31

  2 omega    6.00   38.00   1.0000   17.2900
omega____ theta____ kappa____ phi______ frames
    -       18.2854  -95.0000 -116.0000 32

  3 omega    0.00   86.00   1.0000   17.2900
omega____ theta____ kappa____ phi______ frames
    -       18.2854   57.0000  -60.0000 86

  4 omega  -33.00   33.00   1.0000   17.2900
omega____ theta____ kappa____ phi______ frames
    -       18.2854  -57.0000  120.0000 66

  5 omega   -4.00   21.00   1.0000   17.2900
omega____ theta____ kappa____ phi______ frames
    -       18.2854   38.0000 -150.0000 25
;
_diffrn_measurement_device_type 'SuperNova, Single source at offset), Eos'
_diffrn_measurement_method '\w scans'
_diffrn_orient_matrix_UB_11 -0.0475751000
_diffrn_orient_matrix_UB_12 -0.0212930000
_diffrn_orient_matrix_UB_13 -0.0056984000
_diffrn_orient_matrix_UB_21 0.0222635000
_diffrn_orient_matrix_UB_22 -0.0373063000
_diffrn_orient_matrix_UB_23 -0.0302226000
_diffrn_orient_matrix_UB_31 0.0106483000
_diffrn_orient_matrix_UB_32 -0.0172461000
_diffrn_orient_matrix_UB_33 0.0722935000
_diffrn_radiation_monochromator mirror
_diffrn_radiation_type 'Mo K\a'
_diffrn_radiation_wavelength 0.7107
_diffrn_reflns_av_R_equivalents 0.0649
_diffrn_reflns_av_unetI/netI 0.1065
_diffrn_reflns_limit_h_max 16
_diffrn_reflns_limit_h_min -15
_diffrn_reflns_limit_k_max 16
_diffrn_reflns_limit_k_min -19
_diffrn_reflns_limit_l_max 10
_diffrn_reflns_limit_l_min -11
_diffrn_reflns_number 8198
_diffrn_reflns_theta_full 26.37
_diffrn_reflns_theta_max 26.37
_diffrn_reflns_theta_min 2.94
_diffrn_source 'SuperNova (Mo) X-ray Source'
_diffrn_source_current n/a
_diffrn_source_voltage n/a
_exptl_absorpt_coefficient_mu 6.685
_exptl_absorpt_correction_T_max 1.00000
_exptl_absorpt_correction_T_min 0.71083
_exptl_absorpt_correction_type multi-scan
_exptl_absorpt_process_details
;
CrysAlisPro, Agilent Technologies,
Version 1.171.35.21 (release 20-01-2012 CrysAlis171 .NET)
(compiled Jan 23 2012,18:06:46)
Empirical absorption correction using spherical harmonics,
 implemented in SCALE3 ABSPACK scaling algorithm.
;
_exptl_crystal_colour colourless
_exptl_crystal_density_diffrn 2.497
_exptl_crystal_density_method 'not measured'
_exptl_crystal_description block
_exptl_crystal_F_000 1296
_exptl_crystal_size_max 0.41
_exptl_crystal_size_mid 0.23
_exptl_crystal_size_min 0.12
_refine_diff_density_max 2.076
_refine_diff_density_min -0.824
_refine_diff_density_rms 0.204
_refine_ls_extinction_method none
_refine_ls_goodness_of_fit_ref 1.028
_refine_ls_hydrogen_treatment mixed
_refine_ls_matrix_type full
_refine_ls_number_parameters 244
_refine_ls_number_reflns 3747
_refine_ls_number_restraints 0
_refine_ls_restrained_S_all 1.028
_refine_ls_R_factor_all 0.1191
_refine_ls_R_factor_gt 0.0648
_refine_ls_shift/su_max 0.000
_refine_ls_shift/su_mean 0.000
_refine_ls_structure_factor_coef Fsqd
_refine_ls_weighting_details 'calc w=1/[\s^2^(Fo^2^)+(0.0534P)^2^+1.4792P] where P=(Fo^2^+2Fc^2^)/3'
_refine_ls_weighting_scheme calc
_refine_ls_wR_factor_gt 0.1381
_refine_ls_wR_factor_ref 0.1686
_reflns_number_gt 2152
_reflns_number_total 3747
_reflns_threshold_expression >2sigma(I)
_cod_data_source_file c5ce02236c2.cif
_cod_data_source_block 0106-ypf1437-hk24
_cod_depositor_comments 'Adding full bibliography for 7223645--7223650.cif.'
_cod_database_code 7223649
_reflns_odcompleteness_completeness 99.52
_reflns_odcompleteness_iscentric 1
_reflns_odcompleteness_theta 26.32

loop_
_space_group_symop_id
_space_group_symop_operation_xyz
1 'x, y, z'
2 '-x, y+1/2, -z+1/2'
3 '-x, -y, -z'
4 'x, -y-1/2, z-1/2'

loop_
_atom_site_label
_atom_site_type_symbol
_atom_site_fract_x
_atom_site_fract_y
_atom_site_fract_z
_atom_site_U_iso_or_equiv
_atom_site_adp_type
_atom_site_occupancy
_atom_site_symmetry_multiplicity
_atom_site_calc_flag
_atom_site_refinement_flags
Cd1 Cd 0.49864(6) 0.11953(5) -0.00906(8) 0.0325(3) Uani 1 1 d .
Cd2 Cd 0.26096(7) 0.00631(5) 0.34946(11) 0.0377(3) Uani 1 1 d .
Br1 Br 0.64427(10) 0.00415(7) 0.07780(15) 0.0418(4) Uani 1 1 d .
Br2 Br 0.08993(12) -0.02289(10) 0.2012(2) 0.0683(5) Uani 1 1 d .
O1 O 0.4134(9) 0.0227(7) 0.5648(12) 0.087(4) Uani 1 1 d .
H1 H 0.3869 0.0264 0.6466 0.104 Uiso 1 1 d R
H2 H 0.3833 0.0579 0.5034 0.104 Uiso 1 1 d R
N1 N 0.1938(8) 0.1283(6) 0.4751(12) 0.053(3) Uani 1 1 d .
N2 N 0.3465(7) 0.1301(5) 0.2870(10) 0.032(2) Uani 1 1 d .
N3 N 0.4320(7) 0.1521(5) 0.2160(9) 0.031(2) Uani 1 1 d .
N4 N 0.4009(7) 0.2627(6) 0.3653(10) 0.036(2) Uani 1 1 d .
N5 N 0.5926(6) 0.2503(6) 0.0983(10) 0.031(2) Uani 1 1 d .
N6 N 0.5673(7) 0.3557(5) 0.2630(9) 0.032(2) Uani 1 1 d .
N7 N 0.6447(7) 0.3820(5) 0.1819(9) 0.028(2) Uani 1 1 d .
N8 N 0.7708(7) 0.4031(6) -0.0469(10) 0.043(3) Uani 1 1 d .
C1 C 0.1084(11) 0.1323(9) 0.5406(17) 0.073(5) Uani 1 1 d .
H1A H 0.0724 0.0810 0.5513 0.088 Uiso 1 1 calc R
C2 C 0.0691(13) 0.2103(10) 0.5950(17) 0.081(6) Uani 1 1 d .
H2A H 0.0084 0.2102 0.6390 0.097 Uiso 1 1 calc R
C3 C 0.1212(11) 0.2846(9) 0.5819(17) 0.072(5) Uani 1 1 d .
H3 H 0.0976 0.3369 0.6184 0.086 Uiso 1 1 calc R
C4 C 0.2089(11) 0.2825(8) 0.5147(15) 0.058(4) Uani 1 1 d .
H4 H 0.2455 0.3336 0.5041 0.070 Uiso 1 1 calc R
C5 C 0.2442(9) 0.2032(7) 0.4615(12) 0.034(3) Uani 1 1 d .
C6 C 0.3332(9) 0.1987(7) 0.3766(13) 0.039(3) Uani 1 1 d .
C7 C 0.4583(9) 0.2296(7) 0.2625(11) 0.032(3) Uani 1 1 d .
C8 C 0.5395(8) 0.2786(7) 0.2091(12) 0.028(3) Uani 1 1 d .
C9 C 0.6576(8) 0.3179(7) 0.0833(12) 0.031(3) Uani 1 1 d .
C10 C 0.7349(8) 0.3222(7) -0.0216(12) 0.035(3) Uani 1 1 d .
C11 C 0.7729(9) 0.2494(7) -0.0858(13) 0.042(3) Uani 1 1 d .
H11 H 0.7512 0.1944 -0.0590 0.050 Uiso 1 1 calc R
C12 C 0.8422(10) 0.2566(9) -0.1883(15) 0.063(5) Uani 1 1 d .
H12 H 0.8674 0.2075 -0.2327 0.075 Uiso 1 1 calc R
C13 C 0.8736(10) 0.3405(9) -0.2240(15) 0.062(4) Uani 1 1 d .
H13 H 0.9179 0.3489 -0.2968 0.074 Uiso 1 1 calc R
C14 C 0.8367(10) 0.4120(10) -0.1473(14) 0.065(4) Uani 1 1 d .
H14 H 0.8596 0.4677 -0.1680 0.078 Uiso 1 1 calc R

loop_
_atom_site_aniso_label
_atom_site_aniso_U_11
_atom_site_aniso_U_22
_atom_site_aniso_U_33
_atom_site_aniso_U_23
_atom_site_aniso_U_13
_atom_site_aniso_U_12
Cd1 0.0497(6) 0.0193(5) 0.0311(5) 0.0018(3) 0.0180(4) 0.0014(4)
Cd2 0.0388(5) 0.0182(5) 0.0586(6) 0.0018(4) 0.0190(5) 0.0000(4)
Br1 0.0478(8) 0.0281(7) 0.0499(8) 0.0010(5) 0.0074(7) 0.0000(6)
Br2 0.0555(10) 0.0545(10) 0.0929(13) 0.0079(9) -0.0043(9) -0.0038(8)
O1 0.096(9) 0.102(9) 0.064(7) 0.005(6) 0.008(7) -0.007(7)
N1 0.056(7) 0.031(6) 0.078(8) -0.008(6) 0.047(7) -0.015(5)
N2 0.043(6) 0.018(5) 0.036(5) -0.008(4) 0.022(5) -0.003(4)
N3 0.045(6) 0.020(5) 0.032(5) 0.003(4) 0.021(5) 0.004(4)
N4 0.042(6) 0.025(5) 0.043(6) -0.003(4) 0.021(5) -0.002(5)
N5 0.027(5) 0.026(5) 0.043(6) -0.016(4) 0.014(5) -0.007(4)
N6 0.052(6) 0.020(5) 0.025(5) -0.003(4) 0.017(5) -0.018(4)
N7 0.041(6) 0.024(5) 0.022(5) -0.008(4) 0.016(4) -0.007(4)
N8 0.056(7) 0.036(6) 0.041(6) -0.001(5) 0.022(5) 0.000(5)
C1 0.075(11) 0.036(8) 0.113(14) -0.003(8) 0.041(11) -0.015(8)
C2 0.097(14) 0.066(11) 0.091(13) -0.009(9) 0.077(12) 0.002(10)
C3 0.072(11) 0.046(9) 0.105(13) -0.031(9) 0.047(10) -0.011(8)
C4 0.077(11) 0.027(7) 0.079(10) -0.026(7) 0.055(9) -0.014(7)
C5 0.039(7) 0.026(6) 0.040(7) -0.005(5) 0.021(6) 0.002(5)
C6 0.055(8) 0.025(6) 0.043(7) -0.013(5) 0.036(7) -0.012(6)
C7 0.049(7) 0.027(6) 0.022(6) -0.011(5) 0.017(6) -0.006(6)
C8 0.024(6) 0.025(6) 0.037(7) -0.003(5) 0.011(5) 0.004(5)
C9 0.036(7) 0.026(6) 0.034(7) -0.004(5) 0.018(6) -0.006(5)
C10 0.035(7) 0.035(7) 0.037(7) -0.015(5) 0.020(6) -0.017(6)
C11 0.051(8) 0.028(7) 0.051(8) -0.020(6) 0.025(7) -0.023(6)
C12 0.074(11) 0.051(9) 0.072(10) -0.020(7) 0.054(9) -0.014(8)
C13 0.063(10) 0.069(10) 0.061(10) -0.012(8) 0.048(9) 0.006(8)
C14 0.080(11) 0.065(10) 0.057(9) -0.011(8) 0.048(9) -0.032(9)

loop_
_atom_type_symbol
_atom_type_description
_atom_type_scat_dispersion_real
_atom_type_scat_dispersion_imag
_atom_type_scat_source
C C 0.0033 0.0016 'International Tables Vol C Tables 4.2.6.8 and 6.1.1.4'
H H 0.0000 0.0000 'International Tables Vol C Tables 4.2.6.8 and 6.1.1.4'
Br Br -0.2901 2.4595 'International Tables Vol C Tables 4.2.6.8 and 6.1.1.4'
Cd Cd -0.8075 1.2024 'International Tables Vol C Tables 4.2.6.8 and 6.1.1.4'
N N 0.0061 0.0033 'International Tables Vol C Tables 4.2.6.8 and 6.1.1.4'
O O 0.0106 0.0060 'International Tables Vol C Tables 4.2.6.8 and 6.1.1.4'

loop_
_geom_angle_atom_site_label_1
_geom_angle_atom_site_label_2
_geom_angle_atom_site_label_3
_geom_angle
_geom_angle_site_symmetry_1
_geom_angle_site_symmetry_3
Br1 Cd1 Br1 94.52(5) . 3_655
N3 Cd1 Br1 101.5(2) . .
N3 Cd1 Br1 92.3(2) . 3_655
N3 Cd1 N4 91.4(3) . 4_565
N3 Cd1 N5 72.8(3) . .
N3 Cd1 N6 158.5(3) . 4_565
N4 Cd1 Br1 94.3(2) 4_565 3_655
N4 Cd1 Br1 164.0(2) 4_565 .
N4 Cd1 N5 79.5(3) 4_565 .
N5 Cd1 Br1 163.61(19) . 3_655
N5 Cd1 Br1 95.2(2) . .
N6 Cd1 Br1 92.3(2) 4_565 .
N6 Cd1 Br1 103.0(2) 4_565 3_655
N6 Cd1 N4 72.7(3) 4_565 4_565
N6 Cd1 N5 89.7(3) 4_565 .
Br2 Cd2 H2 164.7 . .
N1 Cd2 Br2 92.1(3) . .
N1 Cd2 H2 72.7 . .
N1 Cd2 N8 93.5(3) . 2_645
N2 Cd2 Br2 116.4(2) . .
N2 Cd2 H2 60.5 . .
N2 Cd2 N1 71.7(3) . .
N2 Cd2 N7 111.4(3) . 2_645
N2 Cd2 N8 146.0(3) . 2_645
N7 Cd2 Br2 104.8(2) 2_645 .
N7 Cd2 H2 89.8 2_645 .
N7 Cd2 N1 158.1(4) 2_645 .
N7 Cd2 N8 71.8(3) 2_645 2_645
N8 Cd2 Br2 94.0(2) 2_645 .
N8 Cd2 H2 86.1 2_645 .
Cd1 Br1 Cd1 85.48(5) . 3_655
H1 O1 H2 108.9 . .
C1 N1 Cd2 128.0(8) . .
C1 N1 C5 117.0(10) . .
C5 N1 Cd2 114.5(7) . .
N3 N2 Cd2 138.6(6) . .
C6 N2 Cd2 113.5(6) . .
C6 N2 N3 104.2(8) . .
N2 N3 Cd1 137.2(7) . .
C7 N3 Cd1 111.5(6) . .
C7 N3 N2 106.1(8) . .
C6 N4 Cd1 146.7(7) . 4_566
C6 N4 C7 101.5(9) . .
C7 N4 Cd1 106.9(7) . 4_566
C8 N5 Cd1 105.8(6) . .
C8 N5 C9 101.8(8) . .
C9 N5 Cd1 149.9(7) . .
N7 N6 Cd1 141.6(6) . 4_566
C8 N6 Cd1 110.6(6) . 4_566
C8 N6 N7 105.2(8) . .
N6 N7 Cd2 138.2(6) . 2_655
C9 N7 Cd2 114.7(6) . 2_655
C9 N7 N6 106.5(8) . .
C10 N8 Cd2 112.4(7) . 2_655
C14 N8 Cd2 127.0(8) . 2_655
C14 N8 C10 118.3(10) . .
N1 C1 H1A 118.2 . .
N1 C1 C2 123.6(12) . .
C2 C1 H1A 118.2 . .
C1 C2 H2A 120.7 . .
C3 C2 C1 118.7(13) . .
C3 C2 H2A 120.7 . .
C2 C3 H3 120.5 . .
C2 C3 C4 119.0(13) . .
C4 C3 H3 120.5 . .
C3 C4 H4 120.0 . .
C3 C4 C5 120.0(11) . .
C5 C4 H4 120.0 . .
N1 C5 C4 121.8(10) . .
N1 C5 C6 116.0(9) . .
C4 C5 C6 122.0(10) . .
N2 C6 C5 120.5(10) . .
N4 C6 N2 113.6(9) . .
N4 C6 C5 125.5(10) . .
N3 C7 N4 114.5(10) . .
N3 C7 C8 124.0(10) . .
N4 C7 C8 121.5(10) . .
N5 C8 C7 122.7(10) . .
N6 C8 N5 114.7(9) . .
N6 C8 C7 122.6(9) . .
N5 C9 C10 125.9(9) . .
N7 C9 N5 111.7(9) . .
N7 C9 C10 122.4(10) . .
N8 C10 C9 115.4(9) . .
N8 C10 C11 121.6(10) . .
C11 C10 C9 123.0(10) . .
C10 C11 H11 119.5 . .
C12 C11 C10 121.1(11) . .
C12 C11 H11 119.5 . .
C11 C12 H12 121.2 . .
C11 C12 C13 117.6(12) . .
C13 C12 H12 121.2 . .
C12 C13 H13 120.7 . .
C12 C13 C14 118.5(11) . .
C14 C13 H13 120.7 . .
N8 C14 C13 122.6(13) . .
N8 C14 H14 118.7 . .
C13 C14 H14 118.7 . .

loop_
_geom_bond_atom_site_label_1
_geom_bond_atom_site_label_2
_geom_bond_distance
_geom_bond_site_symmetry_2
Cd1 Br1 2.7153(15) 3_655
Cd1 Br1 2.6869(15) .
Cd1 N3 2.348(8) .
Cd1 N4 2.447(9) 4_565
Cd1 N5 2.511(8) .
Cd1 N6 2.362(8) 4_565
Cd2 Br2 2.576(2) .
Cd2 H2 2.1954 .
Cd2 N1 2.400(9) .
Cd2 N2 2.307(8) .
Cd2 N7 2.310(8) 2_645
Cd2 N8 2.453(9) 2_645
Br1 Cd1 2.7153(15) 3_655
O1 H1 0.8500 .
O1 H2 0.8499 .
N1 C1 1.326(14) .
N1 C5 1.340(13) .
N2 N3 1.392(10) .
N2 C6 1.349(12) .
N3 C7 1.299(13) .
N4 Cd1 2.447(9) 4_566
N4 C6 1.340(13) .
N4 C7 1.353(12) .
N5 C8 1.348(12) .
N5 C9 1.363(13) .
N6 Cd1 2.362(8) 4_566
N6 N7 1.374(10) .
N6 C8 1.318(13) .
N7 Cd2 2.310(8) 2_655
N7 C9 1.349(12) .
N8 Cd2 2.453(9) 2_655
N8 C10 1.354(13) .
N8 C14 1.323(12) .
C1 H1A 0.9300 .
C1 C2 1.408(18) .
C2 H2A 0.9300 .
C2 C3 1.343(18) .
C3 H3 0.9300 .
C3 C4 1.360(15) .
C4 H4 0.9300 .
C4 C5 1.402(14) .
C5 C6 1.465(13) .
C7 C8 1.431(15) .
C9 C10 1.459(13) .
C10 C11 1.373(15) .
C11 H11 0.9300 .
C11 C12 1.367(14) .
C12 H12 0.9300 .
C12 C13 1.397(18) .
C13 H13 0.9300 .
C13 C14 1.409(17) .
C14 H14 0.9300 .

loop_
_geom_torsion_atom_site_label_1
_geom_torsion_atom_site_label_2
_geom_torsion_atom_site_label_3
_geom_torsion_atom_site_label_4
_geom_torsion
_geom_torsion_site_symmetry_1
_geom_torsion_site_symmetry_4
Cd1 N3 C7 N4 161.8(8) . .
Cd1 N3 C7 C8 -16.8(15) . .
Cd1 N4 C6 N2 -148.5(10) 4_566 .
Cd1 N4 C6 C5 39(2) 4_566 .
Cd1 N4 C7 N3 160.9(8) 4_566 .
Cd1 N4 C7 C8 -20.4(13) 4_566 .
Cd1 N5 C8 N6 -169.0(8) . .
Cd1 N5 C8 C7 10.0(13) . .
Cd1 N5 C9 N7 157.6(11) . .
Cd1 N5 C9 C10 -24(2) . .
Cd1 N6 N7 Cd2 -30.7(17) 4_566 2_655
Cd1 N6 N7 C9 158.9(9) 4_566 .
Cd1 N6 C8 N5 -165.6(8) 4_566 .
Cd1 N6 C8 C7 15.4(14) 4_566 .
Cd2 N1 C1 C2 -171.5(13) . .
Cd2 N1 C5 C4 173.2(10) . .
Cd2 N1 C5 C6 -1.7(14) . .
Cd2 N2 N3 Cd1 51.3(15) . .
Cd2 N2 N3 C7 -157.9(9) . .
Cd2 N2 C6 N4 164.2(8) . .
Cd2 N2 C6 C5 -22.8(15) . .
Cd2 N7 C9 N5 -173.8(7) 2_655 .
Cd2 N7 C9 C10 7.9(14) 2_655 .
Cd2 N8 C10 C9 19.9(13) 2_655 .
Cd2 N8 C10 C11 -157.1(10) 2_655 .
Cd2 N8 C14 C13 158.8(11) 2_655 .
Br1 Cd1 Br1 Cd1 0.0 3_655 3_655
Br1 Cd1 N3 N2 -8.2(9) 3_655 .
Br1 Cd1 N3 N2 -103.2(9) . .
Br1 Cd1 N3 C7 107.0(8) . .
Br1 Cd1 N3 C7 -157.9(8) 3_655 .
Br1 Cd1 N5 C8 12.9(13) 3_655 .
Br1 Cd1 N5 C8 -113.2(7) . .
Br1 Cd1 N5 C9 -143.3(11) 3_655 .
Br1 Cd1 N5 C9 90.6(15) . .
Br2 Cd2 N1 C1 47.8(13) . .
Br2 Cd2 N1 C5 -124.1(9) . .
Br2 Cd2 N2 N3 -107.9(10) . .
Br2 Cd2 N2 C6 98.2(9) . .
N1 Cd2 N2 N3 169.0(11) . .
N1 Cd2 N2 C6 15.1(9) . .
N1 C1 C2 C3 -1(3) . .
N1 C5 C6 N2 16.8(18) . .
N1 C5 C6 N4 -171.2(12) . .
N2 Cd2 N1 C1 164.9(14) . .
N2 Cd2 N1 C5 -6.9(9) . .
N2 N3 C7 N4 2.6(13) . .
N2 N3 C7 C8 -176.0(11) . .
N3 Cd1 Br1 Cd1 93.3(2) . 3_655
N3 Cd1 N5 C8 -12.7(7) . .
N3 Cd1 N5 C9 -168.9(15) . .
N3 N2 C6 N4 1.7(14) . .
N3 N2 C6 C5 174.6(10) . .
N3 C7 C8 N5 4.1(19) . .
N3 C7 C8 N6 -177.0(11) . .
N4 Cd1 Br1 Cd1 -123.4(8) 4_565 3_655
N4 Cd1 N3 N2 86.2(9) 4_565 .
N4 Cd1 N3 C7 -63.5(8) 4_565 .
N4 Cd1 N5 C8 82.1(7) 4_565 .
N4 Cd1 N5 C9 -74.1(15) 4_565 .
N4 C7 C8 N5 -174.4(10) . .
N4 C7 C8 N6 4.5(18) . .
N5 Cd1 Br1 Cd1 166.78(19) . 3_655
N5 Cd1 N3 N2 164.8(10) . .
N5 Cd1 N3 C7 15.1(8) . .
N5 C9 C10 N8 162.1(11) . .
N5 C9 C10 C11 -21.0(19) . .
N6 Cd1 Br1 Cd1 -103.3(2) 4_565 3_655
N6 Cd1 N3 N2 127.6(10) 4_565 .
N6 Cd1 N3 C7 -22.1(13) 4_565 .
N6 Cd1 N5 C8 154.5(7) 4_565 .
N6 Cd1 N5 C9 -1.7(15) 4_565 .
N6 N7 C9 N5 -0.8(13) . .
N6 N7 C9 C10 -179.1(10) . .
N7 Cd2 N1 C1 -93.0(15) 2_645 .
N7 Cd2 N1 C5 95.1(11) 2_645 .
N7 Cd2 N2 N3 12.1(11) 2_645 .
N7 Cd2 N2 C6 -141.8(8) 2_645 .
N7 N6 C8 N5 0.4(13) . .
N7 N6 C8 C7 -178.6(10) . .
N7 C9 C10 N8 -19.9(17) . .
N7 C9 C10 C11 157.1(12) . .
N8 Cd2 N1 C1 -46.4(13) 2_645 .
N8 Cd2 N1 C5 141.7(9) 2_645 .
N8 Cd2 N2 N3 100.9(11) 2_645 .
N8 Cd2 N2 C6 -53.0(11) 2_645 .
N8 C10 C11 C12 -6(2) . .
C1 N1 C5 C4 0(2) . .
C1 N1 C5 C6 -174.5(12) . .
C1 C2 C3 C4 1(3) . .
C2 C3 C4 C5 -1(2) . .
C3 C4 C5 N1 0(2) . .
C3 C4 C5 C6 174.4(13) . .
C4 C5 C6 N2 -158.1(13) . .
C4 C5 C6 N4 14(2) . .
C5 N1 C1 C2 0(2) . .
C6 N2 N3 Cd1 -153.3(9) . .
C6 N2 N3 C7 -2.5(12) . .
C6 N4 C7 N3 -1.5(14) . .
C6 N4 C7 C8 177.1(11) . .
C7 N4 C6 N2 -0.2(14) . .
C7 N4 C6 C5 -172.7(12) . .
C8 N5 C9 N7 1.0(13) . .
C8 N5 C9 C10 179.3(11) . .
C8 N6 N7 Cd2 170.6(8) . 2_655
C8 N6 N7 C9 0.2(12) . .
C9 N5 C8 N6 -0.9(13) . .
C9 N5 C8 C7 178.1(11) . .
C9 C10 C11 C12 177.2(12) . .
C10 N8 C14 C13 -3(2) . .
C10 C11 C12 C13 1(2) . .
C11 C12 C13 C14 3(2) . .
C12 C13 C14 N8 -3(2) . .
C14 N8 C10 C9 -176.1(12) . .
C14 N8 C10 C11 6.9(19) . .
